data_7021715
loop_
_publ_author_name
'Beckmann, Jens'
'Bolsinger, Jens'
'Duthie, Andrew'
'Finke, Pamela'

_publ_section_title
;
 Diarylhalotelluronium(iv) cations [(8-Me2NC10H6)2TeX](+) (X = Cl, Br, I)
 stabilized by intramolecularly coordinating N-donor substituents.
;
_journal_issue 34
_journal_name_full 'Dalton transactions (Cambridge, England : 2003)'
_journal_page_first 12193
_journal_page_last 12202
_journal_paper_doi 10.1039/c3dt51011e
_journal_volume 42
_journal_year 2013
_chemical_formula_moiety 'C4 H8 O, C24 H25 N2 O Te, H2 O, Br'
_chemical_formula_sum 'C28 H35 Br N2 O3 Te'
_chemical_formula_weight 655.09
_chemical_name_systematic
;
 ? 
;
_space_group_crystal_system monoclinic
_space_group_IT_number 14
_space_group_name_Hall '-P 2ybc'
_space_group_name_H-M_alt 'P 1 21/c 1'
_symmetry_space_group_name_Hall '-P 2ybc'
_symmetry_space_group_name_H-M 'P 1 21/c 1'
_atom_sites_solution_hydrogens geom
_atom_sites_solution_primary direct
_atom_sites_solution_secondary difmap
_audit_creation_date 2013-05-24
_audit_creation_method
;
  Olex2 1.2
  (compiled Apr 23 2013 17:54:37, GUI svn.r4466)
;
_cell_angle_alpha 90.00
_cell_angle_beta 103.826(8)
_cell_angle_gamma 90.00
_cell_formula_units_Z 4
_cell_length_a 13.2151(13)
_cell_length_b 9.0546(5)
_cell_length_c 23.424(2)
_cell_measurement_temperature 150
_cell_volume 2721.6(4)
_computing_molecular_graphics
;
O. V. Dolomanov, L. J. Bourhis, R. J. Gildea, J. A. K. Howard and H. Puschmann,
OLEX2: a complete structure solution, refinement and analysis program.
J. Appl. Cryst. (2009). 42, 339-341.
;
_computing_publication_material
;
O. V. Dolomanov, L. J. Bourhis, R. J. Gildea, J. A. K. Howard and H. Puschmann,
OLEX2: a complete structure solution, refinement and analysis program.
J. Appl. Cryst. (2009). 42, 339-341.
;
_computing_structure_refinement
;
XL, G.M. Sheldrick, Acta Cryst.
(2008). A64, 112-122
;
_computing_structure_solution 'SHELXS-97 (Sheldrick, 1990)'
_diffrn_ambient_temperature 150
_diffrn_measured_fraction_theta_full 0.987
_diffrn_measured_fraction_theta_max 0.987
_diffrn_radiation_monochromator graphite
_diffrn_radiation_type MoK\a
_diffrn_radiation_wavelength 0.71073
_diffrn_reflns_av_R_equivalents 0.1005
_diffrn_reflns_av_unetI/netI 0.1168
_diffrn_reflns_limit_h_max 17
_diffrn_reflns_limit_h_min -18
_diffrn_reflns_limit_k_max 12
_diffrn_reflns_limit_k_min -10
_diffrn_reflns_limit_l_max 32
_diffrn_reflns_limit_l_min -32
_diffrn_reflns_number 19661
_diffrn_reflns_theta_full 29.24
_diffrn_reflns_theta_max 29.24
_diffrn_reflns_theta_min 1.79
_diffrn_source 'fine-focus sealed tube'
_exptl_absorpt_coefficient_mu 2.593
_exptl_absorpt_correction_T_max 0.832
_exptl_absorpt_correction_T_min 0.480
_exptl_absorpt_correction_type refdelf
_exptl_absorpt_process_details 'Walker, N. & Stuart, D. (1983) Acta Cryst. A39, 158-166)'
_exptl_crystal_colour green
_exptl_crystal_density_diffrn 1.599
_exptl_crystal_density_meas plate
_exptl_crystal_density_method 'not measured'
_exptl_crystal_F_000 1312
_exptl_crystal_size_max 0.50
_exptl_crystal_size_mid 0.11
_exptl_crystal_size_min 0.06
_refine_diff_density_max 0.980
_refine_diff_density_min -0.535
_refine_diff_density_rms 0.161
_refine_ls_extinction_coef 0.0080(4)
_refine_ls_extinction_expression Fc^*^=kFc[1+0.001xFc^2^\l^3^/sin(2\q)]^-1/4^
_refine_ls_extinction_method SHELXL
_refine_ls_goodness_of_fit_ref 0.873
_refine_ls_hydrogen_treatment constr
_refine_ls_matrix_type full
_refine_ls_number_parameters 321
_refine_ls_number_reflns 7309
_refine_ls_number_restraints 0
_refine_ls_restrained_S_all 0.873
_refine_ls_R_factor_all 0.1034
_refine_ls_R_factor_gt 0.0451
_refine_ls_shift/su_max 0.004
_refine_ls_shift/su_mean 0.000
_refine_ls_structure_factor_coef Fsqd
_refine_ls_weighting_details 'calc w=1/[\s^2^(Fo^2^)+(0.0478P)^2^+0.0000P] where P=(Fo^2^+2Fc^2^)/3'
_refine_ls_weighting_scheme calc
_refine_ls_wR_factor_gt 0.0844
_refine_ls_wR_factor_ref 0.1116
_reflns_number_gt 4080
_reflns_number_total 7309
_reflns_threshold_expression >2sigma(I)
_cod_data_source_file c3dt51011e.txt
_cod_data_source_block 11
_cod_depositor_comments
;
The following automatic conversions were performed:

'_exptl_absorpt_correction_type' value 'refdelF' changed to 'refdelf'
according to /home/saulius/struct/CIF-dictionaries/cif_core.dic
dictionary named 'cif_core.dic' version 2.4.2 from 2011-04-26.

Automatic conversion script
Id: cif_fix_values 1891 2012-01-12 08:04:46Z andrius 
;
_cod_original_cell_volume 2721.7(4)
_cod_database_code 7021715
_olex2_refinement_description
;
1. Fixed Uiso
 At 1.2 times of:
  All C(H) groups, All C(H,H) groups
 At 1.5 times of:
  All C(H,H,H) groups, All O(H) groups, All O(H,H) groups
2.a Free rotating group:
 O2(H2D,H2E)
2.b Secondary CH2 refined with riding coordinates:
 C5(H5A,H5B), C6(H6A,H6B), C7(H7A,H7B), C8(H8A,H8B)
2.c Me refined with riding coordinates:
 C1(H1A,H1B,H1C), C2(H2A,H2B,H2C), C3(H3A,H3B,H3C), C4(H4A,H4B,H4C)
2.d Aromatic/amide H refined with riding coordinates:
 C11(H11), C12(H12), C13(H13), C15(H15), C16(H16), C17(H17), C21(H21),
 C22(H22), C23(H23), C25(H25), C26(H26), C27(H27)
2.e Idealised tetrahedral OH refined as rotating group:
 O1(H1)
;

loop_
_space_group_symop_id
_space_group_symop_operation_xyz
1 'x, y, z'
2 '-x, y+1/2, -z+1/2'
3 '-x, -y, -z'
4 'x, -y-1/2, z-1/2'

loop_
_atom_site_label
_atom_site_type_symbol
_atom_site_fract_x
_atom_site_fract_y
_atom_site_fract_z
_atom_site_U_iso_or_equiv
_atom_site_adp_type
_atom_site_occupancy
_atom_site_symmetry_multiplicity
_atom_site_calc_flag
_atom_site_refinement_flags
C5 C 0.1582(7) 0.3939(10) 0.3517(3) 0.086(2) Uani 1 1 d .
H5A H 0.2319 0.3990 0.3525 0.103 Uiso 1 1 calc R
H5B H 0.1496 0.3315 0.3839 0.103 Uiso 1 1 calc R
C6 C 0.1174(11) 0.5431(10) 0.3579(4) 0.129(5) Uani 1 1 d .
H6A H 0.1733 0.6117 0.3740 0.155 Uiso 1 1 calc R
H6B H 0.0684 0.5420 0.3828 0.155 Uiso 1 1 calc R
C7 C 0.0650(8) 0.5820(13) 0.2965(6) 0.130(4) Uani 1 1 d .
H7A H 0.0060 0.6471 0.2949 0.156 Uiso 1 1 calc R
H7B H 0.1128 0.6280 0.2763 0.156 Uiso 1 1 calc R
C8 C 0.0312(7) 0.4356(12) 0.2718(4) 0.103(3) Uani 1 1 d .
H8A H -0.0363 0.4111 0.2787 0.124 Uiso 1 1 calc R
H8B H 0.0256 0.4351 0.2298 0.124 Uiso 1 1 calc R
O1 O 0.7521(3) 0.2716(5) 0.46653(14) 0.0479(10) Uani 1 1 d .
H1 H 0.7075 0.3161 0.4788 0.072 Uiso 1 1 calc R
O2 O 0.6124(5) 0.3674(7) 0.52646(19) 0.094(2) Uani 1 1 d G
H2D H 0.6078 0.4381 0.5496 0.140 Uiso 1 1 d G
H2E H 0.5788 0.3892 0.4918 0.140 Uiso 1 1 d G
O3 O 0.1037(4) 0.3363(6) 0.2989(2) 0.0834(15) Uani 1 1 d .
C1 C 0.5195(4) 0.0859(7) 0.2718(2) 0.0459(13) Uani 1 1 d .
H1A H 0.5018 0.0059 0.2945 0.069 Uiso 1 1 calc R
H1B H 0.4901 0.0681 0.2308 0.069 Uiso 1 1 calc R
H1C H 0.4922 0.1766 0.2832 0.069 Uiso 1 1 calc R
C2 C 0.6784(5) -0.0451(6) 0.2697(2) 0.0461(14) Uani 1 1 d .
H2A H 0.6576 -0.1214 0.2930 0.069 Uiso 1 1 calc R
H2B H 0.7531 -0.0386 0.2790 0.069 Uiso 1 1 calc R
H2C H 0.6532 -0.0680 0.2288 0.069 Uiso 1 1 calc R
C3 C 0.6611(5) -0.0257(8) 0.5142(2) 0.0614(18) Uani 1 1 d .
H3A H 0.5926 0.0166 0.5073 0.092 Uiso 1 1 calc R
H3B H 0.7117 0.0459 0.5331 0.092 Uiso 1 1 calc R
H3C H 0.6650 -0.1109 0.5390 0.092 Uiso 1 1 calc R
C4 C 0.5992(5) -0.1613(8) 0.4232(3) 0.0660(18) Uani 1 1 d .
H4A H 0.5336 -0.1130 0.4205 0.099 Uiso 1 1 calc R
H4B H 0.5992 -0.2551 0.4423 0.099 Uiso 1 1 calc R
H4C H 0.6098 -0.1760 0.3844 0.099 Uiso 1 1 calc R
C10 C 0.7246(4) 0.3562(5) 0.3423(2) 0.0363(11) Uani 1 1 d .
C11 C 0.7646(5) 0.4835(6) 0.3705(2) 0.0510(15) Uani 1 1 d .
H11 H 0.7743 0.4914 0.4110 0.061 Uiso 1 1 calc R
C12 C 0.7910(5) 0.6028(6) 0.3379(3) 0.0565(16) Uani 1 1 d .
H12 H 0.8197 0.6880 0.3574 0.068 Uiso 1 1 calc R
C13 C 0.7749(5) 0.5943(6) 0.2785(2) 0.0481(14) Uani 1 1 d .
H13 H 0.7922 0.6744 0.2578 0.058 Uiso 1 1 calc R
C14 C 0.7327(4) 0.4668(5) 0.2478(2) 0.0359(11) Uani 1 1 d .
C15 C 0.7156(4) 0.4552(6) 0.1863(2) 0.0433(13) Uani 1 1 d .
H15 H 0.7326 0.5342 0.1650 0.052 Uiso 1 1 calc R
C16 C 0.6750(4) 0.3315(7) 0.1577(2) 0.0456(12) Uani 1 1 d .
H16 H 0.6646 0.3259 0.1171 0.055 Uiso 1 1 calc R
C17 C 0.6481(4) 0.2105(6) 0.1893(2) 0.0405(12) Uani 1 1 d .
H17 H 0.6201 0.1257 0.1692 0.049 Uiso 1 1 calc R
C18 C 0.6629(4) 0.2169(5) 0.24868(19) 0.0337(11) Uani 1 1 d .
C19 C 0.7058(4) 0.3456(5) 0.27987(19) 0.0328(10) Uani 1 1 d .
C20 C 0.8310(4) 0.0638(5) 0.39846(18) 0.0318(10) Uani 1 1 d .
C21 C 0.9034(4) 0.1209(6) 0.3712(2) 0.0428(12) Uani 1 1 d .
H21 H 0.8864 0.2036 0.3473 0.051 Uiso 1 1 calc R
C22 C 1.0024(4) 0.0573(7) 0.3785(3) 0.0519(15) Uani 1 1 d .
H22 H 1.0508 0.0980 0.3601 0.062 Uiso 1 1 calc R
C23 C 1.0267(4) -0.0646(7) 0.4129(2) 0.0495(14) Uani 1 1 d .
H23 H 1.0923 -0.1068 0.4173 0.059 Uiso 1 1 calc R
C24 C 0.9564(4) -0.1293(6) 0.4420(2) 0.0416(13) Uani 1 1 d .
C25 C 0.9826(5) -0.2566(7) 0.4771(2) 0.0548(16) Uani 1 1 d .
H25 H 1.0489 -0.2970 0.4825 0.066 Uiso 1 1 calc R
C26 C 0.9128(6) -0.3204(8) 0.5030(2) 0.0620(18) Uani 1 1 d .
H26 H 0.9313 -0.4046 0.5259 0.074 Uiso 1 1 calc R
C27 C 0.8128(5) -0.2610(7) 0.4958(2) 0.0520(15) Uani 1 1 d .
H27 H 0.7650 -0.3078 0.5131 0.062 Uiso 1 1 calc R
C28 C 0.7840(4) -0.1345(6) 0.46340(18) 0.0377(12) Uani 1 1 d .
C29 C 0.8547(4) -0.0650(6) 0.43444(18) 0.0343(11) Uani 1 1 d .
Te1 Te 0.68724(3) 0.17574(4) 0.391876(12) 0.03362(11) Uani 1 1 d .
Br1 Br 0.45643(6) 0.35304(8) 0.39764(3) 0.0706(2) Uani 1 1 d .
N1 N 0.6347(3) 0.0969(4) 0.28253(15) 0.0335(9) Uani 1 1 d .
N2 N 0.6828(3) -0.0699(5) 0.45718(16) 0.0424(10) Uani 1 1 d .

loop_
_atom_site_aniso_label
_atom_site_aniso_U_11
_atom_site_aniso_U_22
_atom_site_aniso_U_33
_atom_site_aniso_U_23
_atom_site_aniso_U_13
_atom_site_aniso_U_12
C5 0.090(6) 0.101(7) 0.059(4) 0.010(4) 0.003(4) -0.003(5)
C6 0.250(15) 0.060(6) 0.108(7) -0.008(5) 0.103(8) -0.022(7)
C7 0.070(6) 0.098(8) 0.229(13) 0.060(9) 0.049(8) 0.018(6)
C8 0.070(6) 0.104(8) 0.123(7) 0.037(6) -0.003(5) 0.008(6)
O1 0.043(2) 0.060(3) 0.0389(17) -0.0137(16) 0.0079(15) 0.006(2)
O2 0.089(4) 0.135(5) 0.055(2) -0.011(3) 0.013(3) 0.063(4)
O3 0.086(4) 0.090(4) 0.070(3) -0.007(3) 0.009(2) 0.015(3)
C1 0.031(3) 0.052(4) 0.051(3) 0.004(2) 0.003(2) -0.008(3)
C2 0.065(4) 0.024(3) 0.048(3) -0.004(2) 0.012(3) 0.001(3)
C3 0.056(4) 0.087(5) 0.049(3) 0.005(3) 0.029(3) 0.011(4)
C4 0.055(4) 0.080(5) 0.058(3) 0.009(3) 0.002(3) -0.021(4)
C10 0.038(3) 0.030(3) 0.039(2) -0.0043(19) 0.006(2) 0.001(2)
C11 0.065(4) 0.040(3) 0.046(3) -0.012(2) 0.009(3) 0.004(3)
C12 0.067(4) 0.029(3) 0.069(4) -0.015(3) 0.008(3) -0.004(3)
C13 0.052(4) 0.027(3) 0.066(3) 0.001(2) 0.016(3) 0.003(3)
C14 0.033(3) 0.025(3) 0.050(3) 0.003(2) 0.009(2) 0.006(2)
C15 0.045(3) 0.040(3) 0.046(3) 0.011(2) 0.013(2) 0.000(3)
C16 0.050(3) 0.051(3) 0.035(2) 0.007(2) 0.008(2) 0.002(3)
C17 0.047(3) 0.038(3) 0.036(2) -0.003(2) 0.008(2) -0.002(2)
C18 0.033(3) 0.027(3) 0.039(2) -0.0015(18) 0.0058(19) 0.000(2)
C19 0.031(2) 0.026(3) 0.041(2) -0.0026(19) 0.0068(18) 0.004(2)
C20 0.029(2) 0.034(3) 0.031(2) -0.0059(18) 0.0046(18) 0.007(2)
C21 0.035(3) 0.043(3) 0.052(3) -0.006(2) 0.014(2) -0.001(2)
C22 0.033(3) 0.060(4) 0.068(3) -0.014(3) 0.021(3) 0.000(3)
C23 0.028(3) 0.055(4) 0.063(3) -0.022(3) 0.005(2) 0.006(3)
C24 0.038(3) 0.040(3) 0.040(2) -0.015(2) -0.003(2) 0.007(2)
C25 0.053(4) 0.056(4) 0.048(3) -0.012(3) -0.003(3) 0.026(3)
C26 0.081(5) 0.056(4) 0.042(3) 0.009(3) 0.001(3) 0.034(4)
C27 0.067(4) 0.049(3) 0.040(3) 0.004(2) 0.010(3) 0.005(3)
C28 0.041(3) 0.042(3) 0.028(2) -0.0031(18) 0.0026(19) 0.006(2)
C29 0.034(3) 0.040(3) 0.027(2) -0.0101(19) 0.0023(18) 0.004(2)
Te1 0.03037(16) 0.03741(18) 0.03284(14) -0.00138(15) 0.00710(10) 0.00625(18)
Br1 0.0746(5) 0.0752(5) 0.0570(3) -0.0012(3) 0.0060(3) 0.0352(4)
N1 0.035(2) 0.029(2) 0.0356(19) -0.0025(16) 0.0060(16) -0.0023(19)
N2 0.037(2) 0.054(3) 0.036(2) 0.0054(19) 0.0078(17) 0.002(2)

loop_
_atom_type_symbol
_atom_type_description
_atom_type_scat_dispersion_real
_atom_type_scat_dispersion_imag
_atom_type_scat_source
C C 0.0033 0.0016 'International Tables Vol C Tables 4.2.6.8 and 6.1.1.4'
H H 0.0000 0.0000 'International Tables Vol C Tables 4.2.6.8 and 6.1.1.4'
Te Te -0.5308 1.6751 'International Tables Vol C Tables 4.2.6.8 and 6.1.1.4'
Br Br -0.2901 2.4595 'International Tables Vol C Tables 4.2.6.8 and 6.1.1.4'
O O 0.0106 0.0060 'International Tables Vol C Tables 4.2.6.8 and 6.1.1.4'
N N 0.0061 0.0033 'International Tables Vol C Tables 4.2.6.8 and 6.1.1.4'

loop_
_geom_angle_atom_site_label_1
_geom_angle_atom_site_label_2
_geom_angle_atom_site_label_3
_geom_angle
O3 C5 C6 108.1(8)
C5 C6 C7 102.7(8)
C8 C7 C6 101.2(8)
O3 C8 C7 107.5(8)
C8 O3 C5 109.1(7)
C11 C10 C19 120.2(5)
C11 C10 Te1 119.7(4)
C19 C10 Te1 120.1(3)
C10 C11 C12 120.0(5)
C13 C12 C11 120.8(5)
C12 C13 C14 121.0(5)
C13 C14 C15 122.1(5)
C13 C14 C19 119.0(4)
C15 C14 C19 118.9(4)
C16 C15 C14 121.2(5)
C15 C16 C17 120.3(4)
C18 C17 C16 120.6(5)
C17 C18 C19 120.3(4)
C17 C18 N1 122.5(4)
C19 C18 N1 117.3(4)
C14 C19 C10 119.0(4)
C18 C19 C10 122.2(4)
C18 C19 C14 118.8(4)
C21 C20 C29 120.2(5)
C21 C20 Te1 119.8(4)
C29 C20 Te1 119.9(3)
C20 C21 C22 121.5(5)
C23 C22 C21 119.2(5)
C22 C23 C24 122.4(5)
C23 C24 C25 121.7(5)
C23 C24 C29 118.6(5)
C25 C24 C29 119.7(5)
C26 C25 C24 120.9(6)
C25 C26 C27 120.5(6)
C28 C27 C26 121.1(6)
C27 C28 C29 120.2(5)
C27 C28 N2 121.6(5)
C29 C28 N2 118.2(4)
C20 C29 C24 118.1(5)
C28 C29 C20 124.4(4)
C28 C29 C24 117.6(5)
O1 Te1 C10 92.16(17)
O1 Te1 C20 87.36(16)
C20 Te1 C10 94.91(19)
C2 N1 C1 110.1(4)
C18 N1 C1 110.3(4)
C18 N1 C2 112.3(4)
C4 N2 C3 111.1(5)
C28 N2 C3 113.2(4)
C28 N2 C4 113.0(5)

loop_
_geom_bond_atom_site_label_1
_geom_bond_atom_site_label_2
_geom_bond_distance
C5 C6 1.474(12)
C5 O3 1.376(9)
C6 C7 1.482(14)
C7 C8 1.472(14)
C8 O3 1.356(9)
O1 Te1 1.957(3)
C1 N1 1.486(7)
C2 N1 1.470(6)
C3 N2 1.486(6)
C4 N2 1.455(7)
C10 C11 1.370(7)
C10 C19 1.427(6)
C10 Te1 2.130(5)
C11 C12 1.413(8)
C12 C13 1.360(8)
C13 C14 1.403(7)
C14 C15 1.408(7)
C14 C19 1.422(7)
C15 C16 1.349(8)
C16 C17 1.413(7)
C17 C18 1.360(6)
C18 C19 1.420(6)
C18 N1 1.445(6)
C20 C21 1.372(7)
C20 C29 1.429(7)
C20 Te1 2.126(5)
C21 C22 1.402(8)
C22 C23 1.359(9)
C23 C24 1.405(8)
C24 C25 1.410(8)
C24 C29 1.436(7)
C25 C26 1.349(9)
C26 C27 1.399(9)
C27 C28 1.376(7)
C28 C29 1.425(7)
C28 N2 1.435(7)
